data_8103886
loop_
_publ_author_name
'Snyder, G.J.'
'Borrmann, H.'
'Simon, A.'

_publ_section_title
;
 Crystal structure of barium dihydride, Ba H2
;
_journal_name_full 'Zeitschrift fuer Kristallographie (149,1979-)'
_journal_page_first 458
_journal_page_last 458
_journal_volume 209
_journal_year 1994
_chemical_formula_sum 'Ba H2'
_space_group_IT_number 62
_symmetry_space_group_name_Hall '-P 2ac 2n'
_symmetry_space_group_name_H-M 'P n m a'
_cell_angle_alpha 90
_cell_angle_beta 90
_cell_angle_gamma 90
_cell_formula_units_Z 4
_cell_length_a 6.792
_cell_length_b 4.168
_cell_length_c 7.858
_cell_volume 222.453
_citation_journal_id_ASTM ZEKRDZ
_cod_data_source_file Snyder_ZEKRDZ_1994_1616.cif
_cod_data_source_block H2Ba1
_cod_original_cell_volume 222.4526
_cod_original_formula_sum 'H2 Ba1'
_cod_database_code 8103886

loop_
_symmetry_equiv_pos_as_xyz
x,y,z
-x+1/2,-y,z+1/2
x+1/2,-y+1/2,-z+1/2
-x,y+1/2,-z
-x,-y,-z
x-1/2,y,-z-1/2
-x-1/2,y-1/2,z-1/2
x,-y-1/2,z

loop_
_atom_site_label
_atom_site_type_symbol
_atom_site_fract_x
_atom_site_fract_y
_atom_site_fract_z
_atom_site_occupancy
_atom_site_U_iso_or_equiv
H2 H-1 0.043 0.25 0.174 1 0.0
Ba1 Ba+2 0.26029 0.25 0.88863 1 0.0
H1 H-1 0.646 0.25 0.9135 1 0.0
